data_7229594
loop_
_publ_author_name
'Uematsu, K.'
'Noguchi, K.'
'Nakano, K.'

_publ_section_title
;
 Synthesis and properties of [7]helicene and [7]helicene-like compounds
 with a cyclopenta[1,2-b:4,3-b']dithiophene or
 dithieno[2,3-b:3',2'-d]heterole skeleton.
;
_journal_issue 5
_journal_name_full 'Physical chemistry chemical physics : PCCP'
_journal_page_first 3286
_journal_page_last 3295
_journal_paper_doi 10.1039/c7cp06342c
_journal_volume 20
_journal_year 2018
_chemical_formula_moiety 'C26 H15 N O S2, 0.5(C H Cl3)'
_chemical_formula_sum 'C26.5 H15.5 Cl1.5 N O S2'
_chemical_formula_weight 481.19
_space_group_crystal_system triclinic
_space_group_IT_number 2
_space_group_name_Hall '-P 1'
_space_group_name_H-M_alt 'P -1'
_symmetry_space_group_name_Hall '-P 1'
_symmetry_space_group_name_H-M 'P -1'
_atom_sites_solution_hydrogens geom
_atom_sites_solution_primary direct
_atom_sites_solution_secondary difmap
_audit_update_record
;
2017-09-14 deposited with the CCDC.
2017-11-07 downloaded from the CCDC.
;
_cell_angle_alpha 83.5273(7)
_cell_angle_beta 85.5012(7)
_cell_angle_gamma 81.3505(7)
_cell_formula_units_Z 4
_cell_length_a 12.1314(2)
_cell_length_b 12.3033(2)
_cell_length_c 14.3697(3)
_cell_measurement_reflns_used 34275
_cell_measurement_temperature 193(2)
_cell_measurement_theta_max 68.23
_cell_measurement_theta_min 3.10
_cell_volume 2102.73(7)
_computing_cell_refinement 'RAPID AUTO'
_computing_data_collection 'RAPID AUTO (Rigaku, 2004)'
_computing_data_reduction 'RAPID AUTO'
_computing_structure_refinement 'SHELXL-2014 (Sheldrick, 2014)'
_computing_structure_solution 'SIR2004 (Burla, et al., 2005)'
_diffrn_ambient_temperature 193(2)
_diffrn_detector_area_resol_mean 10.000
_diffrn_measured_fraction_theta_full 0.986
_diffrn_measured_fraction_theta_max 0.985
_diffrn_measurement_device_type 'Rigaku R-AXIS RAPID'
_diffrn_measurement_method \w
_diffrn_radiation_type CuK\a
_diffrn_radiation_wavelength 1.54187
_diffrn_reflns_av_R_equivalents 0.0247
_diffrn_reflns_av_unetI/netI 0.0178
_diffrn_reflns_Laue_measured_fraction_full 0.986
_diffrn_reflns_Laue_measured_fraction_max 0.985
_diffrn_reflns_limit_h_max 14
_diffrn_reflns_limit_h_min -14
_diffrn_reflns_limit_k_max 14
_diffrn_reflns_limit_k_min -14
_diffrn_reflns_limit_l_max 17
_diffrn_reflns_limit_l_min -17
_diffrn_reflns_number 39772
_diffrn_reflns_point_group_measured_fraction_full 0.986
_diffrn_reflns_point_group_measured_fraction_max 0.985
_diffrn_reflns_theta_full 67.687
_diffrn_reflns_theta_max 68.229
_diffrn_reflns_theta_min 3.101
_diffrn_source 'Rotating anode'
_exptl_absorpt_coefficient_mu 4.217
_exptl_absorpt_correction_T_max 0.714
_exptl_absorpt_correction_T_min 0.304
_exptl_absorpt_correction_type numerical
_exptl_absorpt_process_details 'NUMABS (Rigaku, 1999)'
_exptl_crystal_colour brown
_exptl_crystal_density_diffrn 1.520
_exptl_crystal_description platelet
_exptl_crystal_F_000 988
_exptl_crystal_size_max 0.350
_exptl_crystal_size_mid 0.200
_exptl_crystal_size_min 0.080
_refine_diff_density_max 1.753
_refine_diff_density_min -0.719
_refine_diff_density_rms 0.081
_refine_ls_extinction_method none
_refine_ls_goodness_of_fit_ref 1.088
_refine_ls_hydrogen_treatment constr
_refine_ls_matrix_type full
_refine_ls_number_parameters 577
_refine_ls_number_reflns 7590
_refine_ls_number_restraints 0
_refine_ls_restrained_S_all 1.088
_refine_ls_R_factor_all 0.0762
_refine_ls_R_factor_gt 0.0673
_refine_ls_shift/su_max 0.000
_refine_ls_shift/su_mean 0.000
_refine_ls_structure_factor_coef Fsqd
_refine_ls_weighting_details 'w=1/[\s^2^(Fo^2^)+(0.0896P)^2^+3.7989P] where P=(Fo^2^+2Fc^2^)/3'
_refine_ls_weighting_scheme calc
_refine_ls_wR_factor_gt 0.1837
_refine_ls_wR_factor_ref 0.1917
_reflns_Friedel_coverage 0.000
_reflns_number_gt 6354
_reflns_number_total 7590
_reflns_threshold_expression 'I > 2\s(I)'
_cod_data_source_file c7cp06342c2.cif
_cod_data_source_block I_CCDC2
_cod_depositor_comments 'Adding full bibliography for 7229592--7229594.cif.'
_cod_original_cell_volume 2102.72(7)
_cod_original_formula_sum 'C26.50 H15.50 Cl1.50 N O S2'
_cod_database_code 7229594
_shelx_space_group_comment
;
The symmetry employed for this shelxl refinement is uniquely defined
by the following loop, which should always be used as a source of
symmetry information in preference to the above space-group names.
They are only intended as comments.
;
_shelx_estimated_absorpt_t_min 0.320
_shelx_estimated_absorpt_t_max 0.729
_shelxl_version_number 2014-3

loop_
_space_group_symop_operation_xyz
'x, y, z'
'-x, -y, -z'

loop_
_atom_site_label
_atom_site_type_symbol
_atom_site_fract_x
_atom_site_fract_y
_atom_site_fract_z
_atom_site_U_iso_or_equiv
_atom_site_adp_type
_atom_site_occupancy
_atom_site_site_symmetry_order
_atom_site_calc_flag
_atom_site_refinement_flags_posn
_atom_site_refinement_flags_adp
Cl1 Cl 0.31561(12) 0.12739(12) 0.72213(11) 0.0810(4) Uani 1 1 d . .
Cl2 Cl 0.50659(12) 0.23354(13) 0.74515(9) 0.0776(4) Uani 1 1 d . .
Cl3 Cl 0.41998(12) 0.24792(14) 0.56378(8) 0.0793(4) Uani 1 1 d . .
S1 S 0.18070(10) 0.58172(8) 0.39499(7) 0.0502(3) Uani 1 1 d . .
S2 S -0.13180(8) 0.30482(9) 0.35245(7) 0.0457(3) Uani 1 1 d . .
S3 S 0.10926(9) 0.56189(7) 0.13895(7) 0.0449(3) Uani 1 1 d . .
S4 S -0.21046(7) 0.29146(9) 0.10305(7) 0.0438(2) Uani 1 1 d . .
O1 O -0.1916(3) 0.5411(3) 0.3591(2) 0.0587(8) Uani 1 1 d . .
O2 O -0.1260(3) 0.6402(2) 0.1504(2) 0.0579(8) Uani 1 1 d . .
N1 N -0.0107(3) 0.4778(3) 0.3742(2) 0.0405(7) Uani 1 1 d . .
N2 N -0.0818(3) 0.4622(2) 0.1224(2) 0.0374(7) Uani 1 1 d . .
C1 C 0.1033(3) 0.4784(3) 0.3806(3) 0.0389(8) Uani 1 1 d . .
C2 C 0.1642(3) 0.3750(3) 0.3733(2) 0.0323(7) Uani 1 1 d . .
C3 C 0.2823(3) 0.3821(3) 0.3663(2) 0.0351(7) Uani 1 1 d . .
C4 C 0.3772(3) 0.3074(3) 0.3362(2) 0.0362(8) Uani 1 1 d . .
C5 C 0.3682(3) 0.2106(3) 0.2954(2) 0.0389(8) Uani 1 1 d . .
H5 H 0.2961 0.1925 0.2884 0.047 Uiso 1 1 calc R U
C6 C 0.4603(4) 0.1417(4) 0.2655(3) 0.0533(10) Uani 1 1 d . .
H6 H 0.4518 0.0766 0.2387 0.064 Uiso 1 1 calc R U
C7 C 0.5669(4) 0.1675(4) 0.2745(3) 0.0631(13) Uani 1 1 d . .
H7 H 0.6309 0.1186 0.2555 0.076 Uiso 1 1 calc R U
C8 C 0.5794(3) 0.2612(5) 0.3098(3) 0.0604(13) Uani 1 1 d . .
H8 H 0.6526 0.2777 0.3147 0.073 Uiso 1 1 calc R U
C9 C 0.4859(3) 0.3365(4) 0.3400(3) 0.0483(10) Uani 1 1 d . .
C10 C 0.4993(4) 0.4399(4) 0.3699(3) 0.0594(12) Uani 1 1 d . .
H10 H 0.5722 0.4562 0.3768 0.071 Uiso 1 1 calc R U
C11 C 0.4098(4) 0.5149(4) 0.3885(3) 0.0571(12) Uani 1 1 d . .
H11 H 0.4192 0.5857 0.4043 0.069 Uiso 1 1 calc R U
C12 C 0.3014(4) 0.4871(3) 0.3842(3) 0.0455(9) Uani 1 1 d . .
C13 C -0.0195(3) 0.3688(3) 0.3664(2) 0.0394(8) Uani 1 1 d . .
C14 C 0.0825(3) 0.3003(3) 0.3710(2) 0.0339(7) Uani 1 1 d . .
C15 C 0.0675(3) 0.1850(3) 0.3758(2) 0.0365(8) Uani 1 1 d . .
C16 C 0.1393(3) 0.0858(3) 0.4047(2) 0.0405(9) Uani 1 1 d . .
C17 C 0.2401(3) 0.0841(3) 0.4474(3) 0.0442(9) Uani 1 1 d . .
H17 H 0.2629 0.1521 0.4577 0.053 Uiso 1 1 calc R U
C18 C 0.3067(4) -0.0133(4) 0.4747(3) 0.0578(11) Uani 1 1 d . .
H18 H 0.3748 -0.0130 0.5031 0.069 Uiso 1 1 calc R U
C19 C 0.2707(5) -0.1151(4) 0.4593(4) 0.0676(15) Uani 1 1 d . .
H19 H 0.3169 -0.1833 0.4747 0.081 Uiso 1 1 calc R U
C20 C 0.1714(5) -0.1145(4) 0.4229(3) 0.0647(14) Uani 1 1 d . .
H20 H 0.1484 -0.1831 0.4146 0.078 Uiso 1 1 calc R U
C21 C 0.1009(4) -0.0167(3) 0.3968(3) 0.0503(10) Uani 1 1 d . .
C22 C -0.0097(4) -0.0167(4) 0.3673(3) 0.0538(11) Uani 1 1 d . .
H22 H -0.0326 -0.0852 0.3583 0.065 Uiso 1 1 calc R U
C23 C -0.0818(4) 0.0765(4) 0.3519(3) 0.0521(11) Uani 1 1 d . .
H23 H -0.1561 0.0736 0.3369 0.062 Uiso 1 1 calc R U
C24 C -0.0451(4) 0.1791(4) 0.3584(3) 0.0487(10) Uani 1 1 d . .
C25 C -0.1011(4) 0.5643(4) 0.3709(3) 0.0495(10) Uani 1 1 d . .
C26 C -0.0753(4) 0.6769(4) 0.3797(3) 0.0603(12) Uani 1 1 d . .
H26A H 0.0045 0.6730 0.3888 0.072 Uiso 1 1 calc R U
H26B H -0.0942 0.7252 0.3225 0.072 Uiso 1 1 calc R U
H26C H -0.1193 0.7066 0.4337 0.072 Uiso 1 1 calc R U
C27 C 0.0333(3) 0.4603(3) 0.1224(2) 0.0374(8) Uani 1 1 d . .
C28 C 0.0917(3) 0.3584(3) 0.1083(2) 0.0329(7) Uani 1 1 d . .
C29 C 0.2101(3) 0.3652(3) 0.0986(2) 0.0340(7) Uani 1 1 d . .
C30 C 0.3039(3) 0.2933(3) 0.0611(2) 0.0358(8) Uani 1 1 d . .
C31 C 0.2915(3) 0.2018(3) 0.0143(2) 0.0379(8) Uani 1 1 d . .
H31 H 0.2188 0.1845 0.0084 0.045 Uiso 1 1 calc R U
C32 C 0.3827(3) 0.1371(4) -0.0231(3) 0.0477(9) Uani 1 1 d . .
H32 H 0.3726 0.0755 -0.0542 0.057 Uiso 1 1 calc R U
C33 C 0.4905(3) 0.1613(4) -0.0156(3) 0.0543(11) Uani 1 1 d . .
H33 H 0.5535 0.1142 -0.0389 0.065 Uiso 1 1 calc R U
C34 C 0.5046(3) 0.2521(4) 0.0249(3) 0.0548(11) Uani 1 1 d . .
H34 H 0.5781 0.2690 0.0279 0.066 Uiso 1 1 calc R U
C35 C 0.4135(3) 0.3221(4) 0.0628(3) 0.0454(9) Uani 1 1 d . .
C36 C 0.4277(4) 0.4230(4) 0.0973(3) 0.0537(11) Uani 1 1 d . .
H36 H 0.5010 0.4386 0.1031 0.064 Uiso 1 1 calc R U
C37 C 0.3387(4) 0.4970(4) 0.1221(3) 0.0502(10) Uani 1 1 d . .
H37 H 0.3491 0.5666 0.1401 0.060 Uiso 1 1 calc R U
C38 C 0.2301(3) 0.4689(3) 0.1205(2) 0.0407(8) Uani 1 1 d . .
C39 C -0.0946(3) 0.3531(3) 0.1113(2) 0.0357(7) Uani 1 1 d . .
C40 C 0.0064(3) 0.2849(3) 0.1077(2) 0.0315(7) Uani 1 1 d . .
C41 C -0.0115(3) 0.1705(3) 0.1103(2) 0.0340(7) Uani 1 1 d . .
C42 C 0.0608(3) 0.0688(3) 0.1298(2) 0.0356(8) Uani 1 1 d . .
C43 C 0.1690(3) 0.0618(3) 0.1605(2) 0.0392(8) Uani 1 1 d . .
H43 H 0.1973 0.1279 0.1682 0.047 Uiso 1 1 calc R U
C44 C 0.2347(4) -0.0378(3) 0.1795(3) 0.0491(10) Uani 1 1 d . .
H44 H 0.3077 -0.0401 0.2000 0.059 Uiso 1 1 calc R U
C45 C 0.1939(4) -0.1368(3) 0.1687(3) 0.0576(12) Uani 1 1 d . .
H45 H 0.2405 -0.2058 0.1793 0.069 Uiso 1 1 calc R U
C46 C 0.0874(4) -0.1336(3) 0.1431(3) 0.0535(11) Uani 1 1 d . .
H46 H 0.0603 -0.2008 0.1372 0.064 Uiso 1 1 calc R U
C47 C 0.0169(4) -0.0330(3) 0.1254(3) 0.0448(9) Uani 1 1 d . .
C48 C -0.0971(4) -0.0307(4) 0.1086(3) 0.0501(10) Uani 1 1 d . .
H48 H -0.1241 -0.0981 0.1031 0.060 Uiso 1 1 calc R U
C49 C -0.1678(4) 0.0644(4) 0.1002(3) 0.0475(10) Uani 1 1 d . .
H49 H -0.2449 0.0643 0.0927 0.057 Uiso 1 1 calc R U
C50 C -0.1249(3) 0.1653(3) 0.1027(3) 0.0391(8) Uani 1 1 d . .
C51 C -0.1600(4) 0.5558(3) 0.1382(3) 0.0469(9) Uani 1 1 d . .
C52 C -0.2799(4) 0.5410(4) 0.1407(3) 0.0547(11) Uani 1 1 d . .
H52A H -0.2854 0.4653 0.1287 0.066 Uiso 1 1 calc R U
H52B H -0.3156 0.5549 0.2027 0.066 Uiso 1 1 calc R U
H52C H -0.3174 0.5932 0.0925 0.066 Uiso 1 1 calc R U
C53 C 0.3856(5) 0.2404(5) 0.6842(4) 0.0697(13) Uani 1 1 d . .
H53 H 0.3348 0.3094 0.6978 0.084 Uiso 1 1 calc R U

loop_
_atom_site_aniso_label
_atom_site_aniso_U_11
_atom_site_aniso_U_22
_atom_site_aniso_U_33
_atom_site_aniso_U_23
_atom_site_aniso_U_13
_atom_site_aniso_U_12
Cl1 0.0821(9) 0.0740(9) 0.0820(9) 0.0202(7) -0.0015(7) -0.0188(7)
Cl2 0.0771(8) 0.0964(10) 0.0581(7) 0.0082(7) -0.0220(6) -0.0112(7)
Cl3 0.0867(9) 0.1095(11) 0.0457(6) 0.0098(6) -0.0123(6) -0.0353(8)
S1 0.0696(7) 0.0333(5) 0.0501(6) -0.0062(4) -0.0015(5) -0.0149(4)
S2 0.0365(5) 0.0619(6) 0.0410(5) -0.0024(4) -0.0026(4) -0.0164(4)
S3 0.0674(6) 0.0296(5) 0.0401(5) -0.0034(4) 0.0001(4) -0.0166(4)
S4 0.0349(5) 0.0549(6) 0.0423(5) -0.0013(4) -0.0023(4) -0.0113(4)
O1 0.0504(17) 0.0632(19) 0.0579(18) 0.0019(15) -0.0065(14) 0.0021(14)
O2 0.077(2) 0.0393(16) 0.0539(17) -0.0074(13) -0.0024(15) 0.0046(14)
N1 0.0392(16) 0.0399(17) 0.0406(17) -0.0011(13) 0.0006(13) -0.0034(13)
N2 0.0439(16) 0.0323(15) 0.0336(15) 0.0000(12) 0.0003(13) -0.0014(13)
C1 0.047(2) 0.0334(18) 0.0366(19) -0.0014(15) -0.0019(16) -0.0084(15)
C2 0.0376(18) 0.0316(17) 0.0284(16) -0.0016(13) -0.0015(13) -0.0080(14)
C3 0.0424(19) 0.0354(18) 0.0295(17) 0.0020(14) -0.0043(14) -0.0152(15)
C4 0.0317(17) 0.044(2) 0.0328(17) 0.0055(15) -0.0026(14) -0.0129(15)
C5 0.0359(18) 0.045(2) 0.0343(18) 0.0034(16) 0.0027(14) -0.0105(16)
C6 0.049(2) 0.053(2) 0.053(2) 0.0023(19) 0.0087(19) -0.0034(19)
C7 0.041(2) 0.075(3) 0.063(3) 0.006(3) 0.010(2) 0.005(2)
C8 0.030(2) 0.094(4) 0.054(3) 0.015(2) -0.0024(18) -0.014(2)
C9 0.039(2) 0.068(3) 0.040(2) 0.0100(19) -0.0082(16) -0.0227(19)
C10 0.055(3) 0.079(3) 0.053(3) 0.001(2) -0.010(2) -0.039(3)
C11 0.073(3) 0.058(3) 0.050(2) -0.003(2) -0.006(2) -0.043(2)
C12 0.058(2) 0.040(2) 0.042(2) -0.0008(17) -0.0042(18) -0.0207(18)
C13 0.0330(18) 0.055(2) 0.0309(17) -0.0017(16) 0.0002(14) -0.0120(16)
C14 0.0310(17) 0.0425(19) 0.0291(16) -0.0030(14) 0.0010(13) -0.0104(14)
C15 0.0438(19) 0.042(2) 0.0274(16) -0.0061(14) 0.0055(14) -0.0194(16)
C16 0.053(2) 0.038(2) 0.0324(18) -0.0093(15) 0.0146(16) -0.0189(17)
C17 0.055(2) 0.0333(19) 0.042(2) 0.0000(16) 0.0122(17) -0.0087(17)
C18 0.061(3) 0.049(2) 0.056(3) 0.007(2) 0.016(2) -0.002(2)
C19 0.090(4) 0.036(2) 0.063(3) 0.006(2) 0.032(3) 0.005(2)
C20 0.097(4) 0.043(2) 0.054(3) -0.009(2) 0.024(3) -0.021(3)
C21 0.078(3) 0.034(2) 0.040(2) -0.0057(16) 0.0199(19) -0.0208(19)
C22 0.077(3) 0.052(3) 0.041(2) -0.0160(19) 0.016(2) -0.040(2)
C23 0.060(3) 0.062(3) 0.043(2) -0.0121(19) 0.0069(19) -0.036(2)
C24 0.063(3) 0.062(3) 0.0285(18) -0.0074(17) 0.0080(17) -0.038(2)
C25 0.052(2) 0.056(3) 0.037(2) 0.0009(18) -0.0014(17) -0.0020(19)
C26 0.068(3) 0.045(2) 0.063(3) -0.009(2) -0.003(2) 0.008(2)
C27 0.049(2) 0.0310(18) 0.0319(17) -0.0012(14) -0.0008(15) -0.0086(15)
C28 0.0421(18) 0.0293(17) 0.0278(16) 0.0017(13) -0.0018(14) -0.0108(14)
C29 0.0401(18) 0.0363(18) 0.0275(16) 0.0028(14) -0.0033(14) -0.0150(15)
C30 0.0360(18) 0.0407(19) 0.0302(17) 0.0076(14) -0.0047(14) -0.0113(15)
C31 0.0374(18) 0.041(2) 0.0338(18) 0.0036(15) -0.0015(14) -0.0083(15)
C32 0.049(2) 0.049(2) 0.043(2) 0.0026(18) 0.0010(17) -0.0038(18)
C33 0.041(2) 0.064(3) 0.051(2) 0.007(2) 0.0043(18) 0.0011(19)
C34 0.0313(19) 0.078(3) 0.051(2) 0.018(2) -0.0043(17) -0.011(2)
C35 0.041(2) 0.060(2) 0.0367(19) 0.0106(18) -0.0086(16) -0.0181(18)
C36 0.052(2) 0.065(3) 0.049(2) 0.010(2) -0.0119(19) -0.034(2)
C37 0.063(3) 0.052(2) 0.043(2) 0.0019(18) -0.0092(19) -0.035(2)
C38 0.057(2) 0.0366(19) 0.0327(18) 0.0023(15) -0.0055(16) -0.0212(17)
C39 0.0366(18) 0.0390(19) 0.0308(17) 0.0000(14) -0.0009(14) -0.0067(15)
C40 0.0341(17) 0.0335(17) 0.0276(16) -0.0008(13) -0.0011(13) -0.0090(14)
C41 0.0425(19) 0.0350(18) 0.0274(16) -0.0046(14) 0.0017(14) -0.0158(15)
C42 0.049(2) 0.0317(18) 0.0278(16) -0.0032(13) 0.0051(14) -0.0150(15)
C43 0.049(2) 0.0336(18) 0.0354(18) -0.0040(15) 0.0039(16) -0.0102(16)
C44 0.055(2) 0.042(2) 0.047(2) -0.0006(18) 0.0023(18) -0.0007(18)
C45 0.082(3) 0.031(2) 0.055(3) -0.0023(18) 0.008(2) 0.001(2)
C46 0.084(3) 0.030(2) 0.048(2) -0.0073(17) 0.009(2) -0.019(2)
C47 0.068(3) 0.037(2) 0.0341(18) -0.0091(15) 0.0094(17) -0.0258(19)
C48 0.068(3) 0.050(2) 0.040(2) -0.0111(18) 0.0067(19) -0.035(2)
C49 0.050(2) 0.059(3) 0.042(2) -0.0104(18) 0.0022(17) -0.032(2)
C50 0.0424(19) 0.043(2) 0.0342(18) -0.0040(15) 0.0008(15) -0.0148(16)
C51 0.057(2) 0.044(2) 0.0329(19) 0.0025(16) -0.0001(17) 0.0084(19)
C52 0.054(2) 0.055(3) 0.045(2) 0.0039(19) 0.0029(19) 0.012(2)
C53 0.072(3) 0.067(3) 0.065(3) -0.001(2) -0.009(3) 0.001(3)

loop_
_atom_type_symbol
_atom_type_description
_atom_type_scat_dispersion_real
_atom_type_scat_dispersion_imag
_atom_type_scat_source
C C 0.0181 0.0091 'International Tables Vol C Tables 4.2.6.8 and 6.1.1.4'
H H 0.0000 0.0000 'International Tables Vol C Tables 4.2.6.8 and 6.1.1.4'
N N 0.0311 0.0180 'International Tables Vol C Tables 4.2.6.8 and 6.1.1.4'
O O 0.0492 0.0322 'International Tables Vol C Tables 4.2.6.8 and 6.1.1.4'
S S 0.3331 0.5567 'International Tables Vol C Tables 4.2.6.8 and 6.1.1.4'
Cl Cl 0.3639 0.7018 'International Tables Vol C Tables 4.2.6.8 and 6.1.1.4'

loop_
_geom_angle_atom_site_label_1
_geom_angle_atom_site_label_2
_geom_angle_atom_site_label_3
_geom_angle
C1 S1 C12 88.88(18)
C13 S2 C24 89.26(19)
C27 S3 C38 88.36(17)
C39 S4 C50 88.85(17)
C13 N1 C1 104.3(3)
C13 N1 C25 124.4(3)
C1 N1 C25 131.2(3)
C27 N2 C39 104.3(3)
C27 N2 C51 123.5(3)
C39 N2 C51 132.0(3)
C2 C1 N1 111.9(3)
C2 C1 S1 115.4(3)
N1 C1 S1 132.7(3)
C1 C2 C3 110.2(3)
C1 C2 C14 105.8(3)
C3 C2 C14 143.8(3)
C12 C3 C4 117.1(3)
C12 C3 C2 110.7(3)
C4 C3 C2 131.9(3)
C5 C4 C9 117.9(4)
C5 C4 C3 123.1(3)
C9 C4 C3 118.8(3)
C6 C5 C4 121.9(4)
C6 C5 H5 119.0
C4 C5 H5 119.0
C5 C6 C7 119.8(4)
C5 C6 H6 120.1
C7 C6 H6 120.1
C8 C7 C6 120.3(4)
C8 C7 H7 119.8
C6 C7 H7 119.8
C7 C8 C9 121.8(4)
C7 C8 H8 119.1
C9 C8 H8 119.1
C10 C9 C8 121.6(4)
C10 C9 C4 120.4(4)
C8 C9 C4 118.0(4)
C11 C10 C9 120.6(4)
C11 C10 H10 119.7
C9 C10 H10 119.7
C10 C11 C12 119.3(4)
C10 C11 H11 120.4
C12 C11 H11 120.4
C3 C12 C11 122.9(4)
C3 C12 S1 114.0(3)
C11 C12 S1 123.0(3)
N1 C13 C14 112.8(3)
N1 C13 S2 131.7(3)
C14 C13 S2 115.5(3)
C13 C14 C15 111.0(3)
C13 C14 C2 104.7(3)
C15 C14 C2 144.2(3)
C24 C15 C16 119.3(3)
C24 C15 C14 108.7(3)
C16 C15 C14 131.4(3)
C17 C16 C21 118.7(4)
C17 C16 C15 123.6(3)
C21 C16 C15 117.5(4)
C18 C17 C16 121.9(4)
C18 C17 H17 119.1
C16 C17 H17 119.1
C17 C18 C19 118.3(5)
C17 C18 H18 120.8
C19 C18 H18 120.8
C20 C19 C18 120.2(4)
C20 C19 H19 119.9
C18 C19 H19 119.9
C19 C20 C21 122.6(4)
C19 C20 H20 118.7
C21 C20 H20 118.7
C20 C21 C16 118.1(4)
C20 C21 C22 122.2(4)
C16 C21 C22 119.6(4)
C23 C22 C21 122.4(4)
C23 C22 H22 118.8
C21 C22 H22 118.8
C22 C23 C24 118.8(4)
C22 C23 H23 120.6
C24 C23 H23 120.6
C23 C24 C15 121.2(4)
C23 C24 S2 124.1(4)
C15 C24 S2 114.6(3)
O1 C25 N1 117.3(4)
O1 C25 C26 125.9(4)
N1 C25 C26 116.8(4)
C25 C26 H26A 109.5
C25 C26 H26B 109.5
H26A C26 H26B 109.5
C25 C26 H26C 109.5
H26A C26 H26C 109.5
H26B C26 H26C 109.5
C28 C27 N2 112.5(3)
C28 C27 S3 117.1(3)
N2 C27 S3 130.4(3)
C27 C28 C29 109.6(3)
C27 C28 C40 105.4(3)
C29 C28 C40 145.0(3)
C38 C29 C30 117.2(3)
C38 C29 C28 110.3(3)
C30 C29 C28 132.0(3)
C31 C30 C35 118.2(3)
C31 C30 C29 122.7(3)
C35 C30 C29 118.8(3)
C32 C31 C30 121.1(4)
C32 C31 H31 119.5
C30 C31 H31 119.5
C31 C32 C33 120.4(4)
C31 C32 H32 119.8
C33 C32 H32 119.8
C34 C33 C32 119.8(4)
C34 C33 H33 120.1
C32 C33 H33 120.1
C33 C34 C35 121.9(4)
C33 C34 H34 119.1
C35 C34 H34 119.1
C34 C35 C36 121.6(4)
C34 C35 C30 118.4(4)
C36 C35 C30 119.9(4)
C37 C36 C35 121.4(4)
C37 C36 H36 119.3
C35 C36 H36 119.3
C36 C37 C38 118.8(4)
C36 C37 H37 120.6
C38 C37 H37 120.6
C29 C38 C37 123.0(4)
C29 C38 S3 114.0(3)
C37 C38 S3 123.0(3)
C40 C39 N2 112.0(3)
C40 C39 S4 116.0(3)
N2 C39 S4 132.0(3)
C39 C40 C41 110.2(3)
C39 C40 C28 105.3(3)
C41 C40 C28 144.4(3)
C50 C41 C42 117.7(3)
C50 C41 C40 110.0(3)
C42 C41 C40 131.8(3)
C43 C42 C41 123.8(3)
C43 C42 C47 117.9(4)
C41 C42 C47 118.1(3)
C44 C43 C42 121.7(4)
C44 C43 H43 119.1
C42 C43 H43 119.1
C43 C44 C45 119.9(4)
C43 C44 H44 120.0
C45 C44 H44 120.0
C46 C45 C44 120.0(4)
C46 C45 H45 120.0
C44 C45 H45 120.0
C45 C46 C47 121.5(4)
C45 C46 H46 119.3
C47 C46 H46 119.3
C46 C47 C48 121.1(4)
C46 C47 C42 118.7(4)
C48 C47 C42 120.1(4)
C49 C48 C47 121.7(3)
C49 C48 H48 119.2
C47 C48 H48 119.2
C48 C49 C50 118.6(4)
C48 C49 H49 120.7
C50 C49 H49 120.7
C41 C50 C49 123.1(4)
C41 C50 S4 114.5(3)
C49 C50 S4 122.4(3)
O2 C51 N2 118.6(4)
O2 C51 C52 125.2(4)
N2 C51 C52 116.2(4)
C51 C52 H52A 109.5
C51 C52 H52B 109.5
H52A C52 H52B 109.5
C51 C52 H52C 109.5
H52A C52 H52C 109.5
H52B C52 H52C 109.5
Cl3 C53 Cl1 111.4(3)
Cl3 C53 Cl2 109.9(3)
Cl1 C53 Cl2 110.7(3)
Cl3 C53 H53 108.2
Cl1 C53 H53 108.2
Cl2 C53 H53 108.2

loop_
_geom_bond_atom_site_label_1
_geom_bond_atom_site_label_2
_geom_bond_distance
Cl1 C53 1.750(6)
Cl2 C53 1.754(5)
Cl3 C53 1.743(5)
S1 C1 1.729(4)
S1 C12 1.737(4)
S2 C13 1.708(4)
S2 C24 1.732(5)
S3 C27 1.707(4)
S3 C38 1.741(4)
S4 C39 1.713(4)
S4 C50 1.733(4)
O1 C25 1.205(5)
O2 C51 1.207(5)
N1 C13 1.378(5)
N1 C1 1.395(5)
N1 C25 1.408(5)
N2 C27 1.393(5)
N2 C39 1.402(5)
N2 C51 1.405(5)
C1 C2 1.382(5)
C2 C3 1.443(5)
C2 C14 1.454(5)
C3 C12 1.402(5)
C3 C4 1.432(5)
C4 C5 1.407(5)
C4 C9 1.424(5)
C5 C6 1.368(6)
C5 H5 0.9500
C6 C7 1.395(7)
C6 H6 0.9500
C7 C8 1.344(7)
C7 H7 0.9500
C8 C9 1.425(7)
C8 H8 0.9500
C9 C10 1.424(6)
C10 C11 1.345(7)
C10 H10 0.9500
C11 C12 1.415(6)
C11 H11 0.9500
C13 C14 1.390(5)
C14 C15 1.451(5)
C15 C24 1.421(5)
C15 C16 1.429(6)
C16 C17 1.407(6)
C16 C21 1.427(5)
C17 C18 1.377(6)
C17 H17 0.9500
C18 C19 1.432(7)
C18 H18 0.9500
C19 C20 1.349(8)
C19 H19 0.9500
C20 C21 1.399(7)
C20 H20 0.9500
C21 C22 1.440(7)
C22 C23 1.341(7)
C22 H22 0.9500
C23 C24 1.416(5)
C23 H23 0.9500
C25 C26 1.486(6)
C26 H26A 0.9800
C26 H26B 0.9800
C26 H26C 0.9800
C27 C28 1.372(5)
C28 C29 1.446(5)
C28 C40 1.474(5)
C29 C38 1.407(5)
C29 C30 1.441(5)
C30 C31 1.408(5)
C30 C35 1.428(5)
C31 C32 1.373(5)
C31 H31 0.9500
C32 C33 1.398(6)
C32 H32 0.9500
C33 C34 1.355(7)
C33 H33 0.9500
C34 C35 1.409(6)
C34 H34 0.9500
C35 C36 1.426(6)
C36 C37 1.356(7)
C36 H36 0.9500
C37 C38 1.414(5)
C37 H37 0.9500
C39 C40 1.378(5)
C40 C41 1.452(5)
C41 C50 1.400(5)
C41 C42 1.430(5)
C42 C43 1.404(5)
C42 C47 1.442(5)
C43 C44 1.370(5)
C43 H43 0.9500
C44 C45 1.411(6)
C44 H44 0.9500
C45 C46 1.365(7)
C45 H45 0.9500
C46 C47 1.404(6)
C46 H46 0.9500
C47 C48 1.418(6)
C48 C49 1.342(6)
C48 H48 0.9500
C49 C50 1.421(5)
C49 H49 0.9500
C51 C52 1.490(6)
C52 H52A 0.9800
C52 H52B 0.9800
C52 H52C 0.9800
C53 H53 1.0000

loop_
_geom_torsion_atom_site_label_1
_geom_torsion_atom_site_label_2
_geom_torsion_atom_site_label_3
_geom_torsion_atom_site_label_4
_geom_torsion
C13 N1 C1 C2 2.3(4)
C25 N1 C1 C2 -174.5(4)
C13 N1 C1 S1 -178.1(3)
C25 N1 C1 S1 5.1(6)
C12 S1 C1 C2 3.4(3)
C12 S1 C1 N1 -176.2(4)
N1 C1 C2 C3 171.5(3)
S1 C1 C2 C3 -8.2(4)
N1 C1 C2 C14 -5.7(4)
S1 C1 C2 C14 174.6(2)
C1 C2 C3 C12 9.7(4)
C14 C2 C3 C12 -174.9(4)
C1 C2 C3 C4 -163.2(4)
C14 C2 C3 C4 12.2(8)
C12 C3 C4 C5 -164.9(3)
C2 C3 C4 C5 7.6(6)
C12 C3 C4 C9 9.6(5)
C2 C3 C4 C9 -177.9(4)
C9 C4 C5 C6 4.2(5)
C3 C4 C5 C6 178.7(4)
C4 C5 C6 C7 -0.6(6)
C5 C6 C7 C8 -1.9(7)
C6 C7 C8 C9 0.7(7)
C7 C8 C9 C10 -174.6(4)
C7 C8 C9 C4 3.0(6)
C5 C4 C9 C10 172.4(4)
C3 C4 C9 C10 -2.4(5)
C5 C4 C9 C8 -5.2(5)
C3 C4 C9 C8 180.0(3)
C8 C9 C10 C11 172.7(4)
C4 C9 C10 C11 -4.8(6)
C9 C10 C11 C12 4.3(7)
C4 C3 C12 C11 -10.5(6)
C2 C3 C12 C11 175.5(4)
C4 C3 C12 S1 166.6(3)
C2 C3 C12 S1 -7.4(4)
C10 C11 C12 C3 3.6(7)
C10 C11 C12 S1 -173.3(3)
C1 S1 C12 C3 2.5(3)
C1 S1 C12 C11 179.6(4)
C1 N1 C13 C14 2.2(4)
C25 N1 C13 C14 179.4(3)
C1 N1 C13 S2 -177.9(3)
C25 N1 C13 S2 -0.8(6)
C24 S2 C13 N1 -177.0(4)
C24 S2 C13 C14 2.9(3)
N1 C13 C14 C15 172.0(3)
S2 C13 C14 C15 -7.9(4)
N1 C13 C14 C2 -5.6(4)
S2 C13 C14 C2 174.5(2)
C1 C2 C14 C13 6.6(4)
C3 C2 C14 C13 -168.9(5)
C1 C2 C14 C15 -169.5(4)
C3 C2 C14 C15 15.0(9)
C13 C14 C15 C24 9.6(4)
C2 C14 C15 C24 -174.4(4)
C13 C14 C15 C16 -161.8(3)
C2 C14 C15 C16 14.2(7)
C24 C15 C16 C17 -162.3(3)
C14 C15 C16 C17 8.4(6)
C24 C15 C16 C21 12.1(5)
C14 C15 C16 C21 -177.2(3)
C21 C16 C17 C18 5.3(5)
C15 C16 C17 C18 179.6(3)
C16 C17 C18 C19 -0.4(6)
C17 C18 C19 C20 -3.0(6)
C18 C19 C20 C21 1.4(7)
C19 C20 C21 C16 3.5(6)
C19 C20 C21 C22 -173.4(4)
C17 C16 C21 C20 -6.7(5)
C15 C16 C21 C20 178.6(3)
C17 C16 C21 C22 170.2(3)
C15 C16 C21 C22 -4.5(5)
C20 C21 C22 C23 172.7(4)
C16 C21 C22 C23 -4.1(6)
C21 C22 C23 C24 4.7(6)
C22 C23 C24 C15 3.4(6)
C22 C23 C24 S2 -173.1(3)
C16 C15 C24 C23 -12.0(5)
C14 C15 C24 C23 175.4(3)
C16 C15 C24 S2 164.8(3)
C14 C15 C24 S2 -7.8(4)
C13 S2 C24 C23 179.8(3)
C13 S2 C24 C15 3.1(3)
C13 N1 C25 O1 -1.0(6)
C1 N1 C25 O1 175.3(4)
C13 N1 C25 C26 -179.5(4)
C1 N1 C25 C26 -3.2(6)
C39 N2 C27 C28 2.4(4)
C51 N2 C27 C28 178.0(3)
C39 N2 C27 S3 -176.2(3)
C51 N2 C27 S3 -0.6(5)
C38 S3 C27 C28 3.1(3)
C38 S3 C27 N2 -178.3(4)
N2 C27 C28 C29 173.6(3)
S3 C27 C28 C29 -7.6(4)
N2 C27 C28 C40 -5.5(4)
S3 C27 C28 C40 173.4(2)
C27 C28 C29 C38 8.9(4)
C40 C28 C29 C38 -172.6(4)
C27 C28 C29 C30 -162.5(4)
C40 C28 C29 C30 15.9(8)
C38 C29 C30 C31 -163.2(3)
C28 C29 C30 C31 7.8(6)
C38 C29 C30 C35 10.2(5)
C28 C29 C30 C35 -178.8(3)
C35 C30 C31 C32 4.5(5)
C29 C30 C31 C32 178.0(3)
C30 C31 C32 C33 -0.3(6)
C31 C32 C33 C34 -3.1(6)
C32 C33 C34 C35 1.9(6)
C33 C34 C35 C36 -174.0(4)
C33 C34 C35 C30 2.4(6)
C31 C30 C35 C34 -5.5(5)
C29 C30 C35 C34 -179.2(3)
C31 C30 C35 C36 170.9(3)
C29 C30 C35 C36 -2.8(5)
C34 C35 C36 C37 171.1(4)
C30 C35 C36 C37 -5.2(6)
C35 C36 C37 C38 5.2(6)
C30 C29 C38 C37 -10.7(5)
C28 C29 C38 C37 176.5(3)
C30 C29 C38 S3 165.8(3)
C28 C29 C38 S3 -7.0(4)
C36 C37 C38 C29 3.0(6)
C36 C37 C38 S3 -173.2(3)
C27 S3 C38 C29 2.5(3)
C27 S3 C38 C37 179.0(3)
C27 N2 C39 C40 1.9(4)
C51 N2 C39 C40 -173.1(3)
C27 N2 C39 S4 -178.8(3)
C51 N2 C39 S4 6.1(6)
C50 S4 C39 C40 4.1(3)
C50 S4 C39 N2 -175.1(4)
N2 C39 C40 C41 171.5(3)
S4 C39 C40 C41 -7.8(4)
N2 C39 C40 C28 -5.1(4)
S4 C39 C40 C28 175.5(2)
C27 C28 C40 C39 6.3(4)
C29 C28 C40 C39 -172.2(5)
C27 C28 C40 C41 -168.3(4)
C29 C28 C40 C41 13.2(9)
C39 C40 C41 C50 8.2(4)
C28 C40 C41 C50 -177.4(4)
C39 C40 C41 C42 -163.4(3)
C28 C40 C41 C42 11.1(7)
C50 C41 C42 C43 -164.8(3)
C40 C41 C42 C43 6.2(6)
C50 C41 C42 C47 9.8(5)
C40 C41 C42 C47 -179.2(3)
C41 C42 C43 C44 179.1(3)
C47 C42 C43 C44 4.5(5)
C42 C43 C44 C45 -0.2(6)
C43 C44 C45 C46 -2.8(6)
C44 C45 C46 C47 1.1(6)
C45 C46 C47 C48 -173.3(4)
C45 C46 C47 C42 3.3(6)
C43 C42 C47 C46 -6.0(5)
C41 C42 C47 C46 179.1(3)
C43 C42 C47 C48 170.6(3)
C41 C42 C47 C48 -4.3(5)
C46 C47 C48 C49 173.8(4)
C42 C47 C48 C49 -2.8(6)
C47 C48 C49 C50 3.9(6)
C42 C41 C50 C49 -9.1(5)
C40 C41 C50 C49 178.0(3)
C42 C41 C50 S4 167.4(2)
C40 C41 C50 S4 -5.5(4)
C48 C49 C50 C41 2.2(6)
C48 C49 C50 S4 -174.1(3)
C39 S4 C50 C41 1.1(3)
C39 S4 C50 C49 177.6(3)
C27 N2 C51 O2 1.7(5)
C39 N2 C51 O2 176.0(4)
C27 N2 C51 C52 -176.8(3)
C39 N2 C51 C52 -2.6(6)
